data_8101566
loop_
_publ_author_name
'Shamsudin,  M.'
'Affan, M. A.'
'Hitam, R.'
'Yamin, B. M.'
'Fun, H. K.'
'Ibrahim, R. A.'

_publ_section_title
;
Crystal structure of methylpyridylbenzophenoneazine tetracarbonylmolybdenum(0), 
C~24~H~17~MoN~3~O~4~
;
_journal_issue 4
_journal_name_full 'Zeitschrift f\"ur Kristallographie - New Crystal Structures'
_journal_page_first 499
_journal_page_last 500
_journal_volume 214
_journal_year 1999
_chemical_formula_sum 'C24 H17 Mo N3 O4'
_chemical_formula_weight 507.35
_space_group_IT_number 19
_symmetry_cell_setting orthorhombic
_symmetry_space_group_name_Hall 'P 2ac 2ab'
_symmetry_space_group_name_H-M 'P 21 21 21'
_cell_angle_alpha 90.00
_cell_angle_beta 90.00
_cell_angle_gamma 90.00
_cell_formula_units_Z 4
_cell_length_a 8.71850(10)
_cell_length_b 11.40660(10)
_cell_length_c 22.9699(3)
_cell_measurement_temperature 293(2)
_cell_volume 2284.32(4)
_diffrn_ambient_temperature 293(2)
_exptl_crystal_density_diffrn 1.475
_refine_ls_R_factor_obs 0.0270
_refine_ls_wR_factor_obs 0.0506
_cod_database_code 8101566

loop_
_symmetry_equiv_pos_as_xyz
'x, y, z'
'-x+1/2, -y, z+1/2'
'-x, y+1/2, -z+1/2'
'x+1/2, -y+1/2, -z'

loop_
_atom_site_aniso_label
_atom_site_aniso_U_11
_atom_site_aniso_U_22
_atom_site_aniso_U_33
_atom_site_aniso_U_23
_atom_site_aniso_U_13
_atom_site_aniso_U_12
Mo 0.03966(9) 0.03594(9) 0.04139(9) -0.00527(9) 0.00182(10) 0.00006(9)
O1 0.071(2) 0.109(2) 0.120(2) -0.009(2) 0.036(2) -0.031(2)
O2 0.092(2) 0.0690(15) 0.115(2) 0.0123(13) 0.0287(15) 0.0397(14)
O3 0.082(2) 0.060(2) 0.119(2) 0.0214(13) 0.0331(15) 0.0004(13)
O4 0.065(2) 0.0807(15) 0.0602(12) -0.0190(11) -0.0141(10) -0.0016(11)
N1 0.0514(12) 0.0372(11) 0.0454(13) -0.0017(8) 0.0039(10) 0.0012(9)
N2 0.0444(11) 0.0392(11) 0.0382(10) -0.0003(8) 0.0053(9) -0.0028(9)
N3 0.0487(13) 0.0499(13) 0.0422(11) -0.0090(9) 0.0049(10) -0.0101(10)
C1 0.0412(13) 0.0395(14) 0.0475(13) -0.0012(10) -0.0022(10) 0.0070(11)
C2 0.053(2) 0.0485(15) 0.0460(14) -0.0039(12) 0.0001(13) 0.0009(13)
C3 0.075(2) 0.059(2) 0.0505(15) -0.0163(15) 0.0011(14) 0.005(2)
C4 0.085(2) 0.045(2) 0.071(2) -0.0155(15) -0.005(2) 0.002(2)
C5 0.077(2) 0.048(2) 0.089(2) -0.005(2) 0.008(2) -0.012(2)
C6 0.059(2) 0.046(2) 0.070(2) -0.0070(14) 0.016(2) -0.0045(13)
C7 0.0380(14) 0.0383(13) 0.0450(13) -0.0006(10) 0.0057(10) 0.0044(10)
C8 0.0392(15) 0.049(2) 0.058(2) 0.0027(13) 0.0048(13) 0.0053(12)
C9 0.0408(15) 0.059(2) 0.081(2) -0.0027(14) 0.009(2) -0.0026(15)
C10 0.050(2) 0.055(2) 0.090(2) 0.015(2) 0.018(2) -0.0023(14)
C11 0.067(2) 0.061(2) 0.061(2) 0.0207(13) 0.013(2) 0.010(2)
C12 0.046(2) 0.053(2) 0.054(2) 0.0073(13) 0.0000(14) 0.0020(13)
C13 0.0359(13) 0.0384(13) 0.0439(13) 0.0025(10) 0.0018(10) 0.0062(10)
C14 0.0418(14) 0.056(2) 0.0410(14) 0.0054(12) 0.0014(11) -0.0016(12)
C15 0.061(2) 0.082(2) 0.059(2) 0.013(2) -0.001(2) 0.016(2)
C16 0.043(2) 0.067(2) 0.0422(14) -0.0056(12) 0.0033(11) -0.0136(13)
C17 0.055(2) 0.100(3) 0.058(2) -0.008(2) -0.0113(14) -0.004(2)
C18 0.073(2) 0.124(3) 0.056(2) -0.035(2) -0.006(2) -0.024(2)
C19 0.071(2) 0.087(2) 0.069(2) -0.031(2) 0.011(2) -0.023(2)
C20 0.066(2) 0.058(2) 0.0545(15) -0.0176(13) 0.0111(14) -0.016(2)
C21 0.056(2) 0.057(2) 0.062(2) -0.0099(13) 0.0049(14) -0.0067(14)
C22 0.055(2) 0.0530(15) 0.063(2) -0.0011(15) 0.0122(12) 0.0060(14)
C23 0.054(2) 0.0430(15) 0.059(2) 0.0000(12) 0.0081(14) 0.0069(13)
C24 0.0441(15) 0.0457(15) 0.053(2) -0.0014(12) 0.0001(12) 0.0047(12)

loop_
_atom_site_label
_atom_site_type_symbol
_atom_site_fract_x
_atom_site_fract_y
_atom_site_fract_z
_atom_site_U_iso_or_equiv
_atom_site_thermal_displace_type
_atom_site_occupancy
_atom_site_calc_flag
_atom_site_refinement_flags
_atom_site_disorder_group
Mo Mo 0.42009(2) 0.82330(2) 0.820501(8) 0.03899(6) Uani 1 d . .
O1 O 0.7252(3) 0.9119(2) 0.76039(13) 0.1000(9) Uani 1 d . .
O2 O 0.6114(3) 0.5950(2) 0.83759(11) 0.0921(8) Uani 1 d . .
O3 O 0.1836(3) 0.6576(2) 0.88681(12) 0.0870(7) Uani 1 d . .
O4 O 0.5412(2) 0.9266(2) 0.93753(9) 0.0686(6) Uani 1 d . .
N1 N 0.2640(3) 1.0783(2) 0.83248(8) 0.0447(5) Uani 1 d . .
N2 N 0.2604(2) 0.9728(2) 0.80084(8) 0.0406(5) Uani 1 d . .
N3 N 0.3058(3) 0.7897(2) 0.73517(9) 0.0469(5) Uani 1 d . .
C1 C 0.2308(3) 1.1952(2) 0.91567(10) 0.0427(6) Uani 1 d . .
C2 C 0.1442(3) 1.2232(2) 0.96480(12) 0.0491(6) Uani 1 d . .
C3 C 0.1562(4) 1.3337(3) 0.99028(13) 0.0614(7) Uani 1 d . .
C4 C 0.2552(4) 1.4151(3) 0.96904(15) 0.0668(8) Uani 1 d . .
C5 C 0.3441(5) 1.3887(3) 0.9210(2) 0.0712(9) Uani 1 d . .
C6 C 0.3316(4) 1.2792(3) 0.8941(2) 0.0583(8) Uani 1 d . .
C7 C 0.1217(3) 0.9854(2) 0.91346(10) 0.0404(5) Uani 1 d . .
C8 C -0.0050(3) 0.9349(2) 0.88656(13) 0.0486(6) Uani 1 d . .
C9 C -0.0890(4) 0.8483(3) 0.91428(14) 0.0602(7) Uani 1 d . .
C10 C -0.0462(3) 0.8107(3) 0.96953(15) 0.0650(8) Uani 1 d . .
C11 C 0.0778(5) 0.8597(3) 0.99644(14) 0.0630(8) Uani 1 d . .
C12 C 0.1631(3) 0.9474(3) 0.96927(12) 0.0509(6) Uani 1 d . .
C13 C 0.2091(3) 1.0817(2) 0.88433(11) 0.0394(5) Uani 1 d . .
C14 C 0.1816(3) 0.9739(2) 0.75304(11) 0.0464(6) Uani 1 d . .
C15 C 0.0776(6) 1.0719(4) 0.7358(2) 0.0673(9) Uani 1 d . .
C16 C 0.2039(3) 0.8692(3) 0.71567(11) 0.0506(7) Uani 1 d . .
C17 C 0.1303(4) 0.8553(4) 0.66246(14) 0.0711(10) Uani 1 d . .
C18 C 0.1663(5) 0.7565(4) 0.6289(2) 0.0841(12) Uani 1 d . .
C19 C 0.2690(4) 0.6769(4) 0.64869(15) 0.0757(10) Uani 1 d . .
C20 C 0.3369(4) 0.6946(3) 0.70195(13) 0.0593(8) Uani 1 d . .
C21 C 0.6092(4) 0.8875(3) 0.78060(13) 0.0584(8) Uani 1 d . .
C22 C 0.5420(3) 0.6815(3) 0.83047(12) 0.0569(7) Uani 1 d . .
C23 C 0.2583(4) 0.7251(2) 0.86365(12) 0.0519(6) Uani 1 d . .
C24 C 0.4983(3) 0.8850(2) 0.89437(12) 0.0475(6) Uani 1 d . .
H2 H 0.0716(28) 1.1673(21) 0.9794(9) 0.038(6) Uiso 1 d . .
H3 H 0.0931(41) 1.3485(29) 1.0221(13) 0.082(10) Uiso 1 d . .
H4 H 0.2636(37) 1.4984(28) 0.9864(12) 0.071(9) Uiso 1 d . .
H5 H 0.4262(45) 1.4406(32) 0.9073(14) 0.091(11) Uiso 1 d . .
H6 H 0.3880(42) 1.2610(28) 0.8619(14) 0.079(11) Uiso 1 d . .
H8 H -0.0341(32) 0.9621(24) 0.8457(11) 0.055(8) Uiso 1 d . .
H9 H -0.1737(41) 0.8205(33) 0.8953(14) 0.086(11) Uiso 1 d . .
H10 H -0.1100(36) 0.7439(27) 0.9854(12) 0.070(9) Uiso 1 d . .
H11 H 0.1045(35) 0.8402(26) 1.0329(12) 0.064(8) Uiso 1 d . .
H12 H 0.2464(31) 0.9839(21) 0.9843(10) 0.036(7) Uiso 1 d . .
H15A H -0.0076(70) 1.0568(47) 0.7409(23) 0.148(24) Uiso 1 d . .
H15B H 0.0773(49) 1.0894(32) 0.6950(18) 0.111(13) Uiso 1 d . .
H15C H 0.1127(40) 1.1390(31) 0.7577(15) 0.083(12) Uiso 1 d . .
H17 H 0.0706(38) 0.9182(25) 0.6511(12) 0.057(9) Uiso 1 d . .
H18 H 0.1157(40) 0.7459(28) 0.5912(15) 0.083(11) Uiso 1 d . .
H19 H 0.3139(48) 0.5989(36) 0.6239(17) 0.117(14) Uiso 1 d . .
H20 H 0.4180(42) 0.6386(27) 0.7172(13) 0.080(10) Uiso 1 d . .

loop_
_geom_bond_atom_site_label_1
_geom_bond_atom_site_label_2
_geom_bond_distance
_geom_bond_site_symmetry_2
_geom_bond_publ_flag
Mo C22 1.948(3) . ?
Mo C24 1.959(3) . ?
Mo C21 2.024(3) . ?
Mo C23 2.056(3) . ?
Mo N3 2.232(2) . ?
Mo N2 2.248(2) . ?
O1 C21 1.147(4) . ?
O2 C22 1.169(3) . ?
O3 C23 1.140(3) . ?
O4 C24 1.161(3) . ?
N1 C13 1.284(3) . ?
N1 N2 1.406(3) . ?
N2 C14 1.295(3) . ?
N3 C16 1.346(3) . ?
N3 C20 1.355(3) . ?
C1 C6 1.391(4) . ?
C1 C2 1.395(4) . ?
C1 C13 1.494(3) . ?
C2 C3 1.393(4) . ?
C3 C4 1.359(5) . ?
C4 C5 1.383(5) . ?
C5 C6 1.397(4) . ?
C7 C8 1.391(4) . ?
C7 C12 1.401(4) . ?
C7 C13 1.495(3) . ?
C8 C9 1.385(4) . ?
C9 C10 1.391(5) . ?
C10 C11 1.365(5) . ?
C11 C12 1.394(4) . ?
C14 C16 1.483(4) . ?
C14 C15 1.493(4) . ?
C16 C17 1.390(4) . ?
C17 C18 1.401(5) . ?
C18 C19 1.354(6) . ?
C19 C20 1.374(4) . ?
